data_4134708
loop_
_publ_author_name
'Beaumier, Evan P.'
'Gordon, Christopher P.'
'Harkins, Robin P.'
'McGreal, Meghan E.'
'Wen, Xuelan'
'Cop\'eret, Christophe'
'Goodpaster, Jason D.'
'Tonks, Ian A.'

_publ_section_title
;
 Cp<sub>2</sub>Ti(\k<sup>2</sup><i>-</i><sup> <i>t</i> </sup>BuNCN<sup>
 <i>t</i> </sup>Bu): A Complex with an Unusual \k<sup>2</sup> Coordination
 Mode of a Heterocumulene Featuring a Free Carbene.
;
_journal_issue 17
_journal_name_full 'Journal of the American Chemical Society'
_journal_page_first 8006
_journal_page_last 8018
_journal_paper_doi 10.1021/jacs.0c02487
_journal_volume 142
_journal_year 2020
_chemical_formula_moiety C28TiN2O2H46
_chemical_formula_sum 'C28 H46 N2 O2 Ti'
_chemical_formula_weight 490.57
_chemical_name_common Cp2TiTEMPO2
_space_group_crystal_system monoclinic
_space_group_IT_number 14
_space_group_name_Hall '-P 2ybc'
_space_group_name_H-M_alt 'P 1 21/c 1'
_atom_sites_solution_hydrogens mixed
_audit_creation_method SHELXL-2014/7
_cell_angle_alpha 90
_cell_angle_beta 107.969(3)
_cell_angle_gamma 90
_cell_formula_units_Z 8
_cell_length_a 11.7346(7)
_cell_length_b 30.286(2)
_cell_length_c 15.7125(11)
_cell_measurement_reflns_used 2940
_cell_measurement_temperature 100(2)
_cell_measurement_theta_max 27.80
_cell_measurement_theta_min 2.68
_cell_volume 5311.8(6)
_computing_cell_refinement 'SAINT, Bruker'
_computing_data_collection 'SMART, Bruker'
_computing_data_reduction 'SAINT, Bruker'
_computing_molecular_graphics 'SHELXTL, Bruker'
_computing_structure_refinement 'SHELXL-2014/7 (Sheldrick, 2014)'
_computing_structure_solution 'SHELXS-97 (Sheldrick 2008)'
_diffrn_ambient_temperature 100(2)
_diffrn_measured_fraction_theta_full 0.997
_diffrn_measured_fraction_theta_max 0.993
_diffrn_measurement_device_type 'Bruker SMART Platform CCD'
_diffrn_measurement_method 'area detector, omega scans per phi'
_diffrn_radiation_type MoK\a
_diffrn_radiation_wavelength 0.71073
_diffrn_reflns_av_R_equivalents 0.0749
_diffrn_reflns_av_unetI/netI 0.0906
_diffrn_reflns_Laue_measured_fraction_full 0.997
_diffrn_reflns_Laue_measured_fraction_max 0.993
_diffrn_reflns_limit_h_max 13
_diffrn_reflns_limit_h_min -15
_diffrn_reflns_limit_k_max 33
_diffrn_reflns_limit_k_min -39
_diffrn_reflns_limit_l_max 20
_diffrn_reflns_limit_l_min -20
_diffrn_reflns_number 36955
_diffrn_reflns_point_group_measured_fraction_full 0.997
_diffrn_reflns_point_group_measured_fraction_max 0.993
_diffrn_reflns_theta_full 25.242
_diffrn_reflns_theta_max 27.919
_diffrn_reflns_theta_min 2.267
_diffrn_source fine
_exptl_absorpt_coefficient_mu 0.349
_exptl_absorpt_correction_T_max 0.7456
_exptl_absorpt_correction_T_min 0.5572
_exptl_absorpt_correction_type multi-scan
_exptl_absorpt_process_details 'SADABS, R. Blessing, 1995'
_exptl_crystal_colour Orange
_exptl_crystal_density_diffrn 1.227
_exptl_crystal_description Plates
_exptl_crystal_F_000 2128
_exptl_crystal_size_max 0.095
_exptl_crystal_size_mid 0.033
_exptl_crystal_size_min 0.015
_refine_diff_density_max 0.477
_refine_diff_density_min -0.442
_refine_diff_density_rms 0.067
_refine_ls_extinction_method none
_refine_ls_goodness_of_fit_ref 1.018
_refine_ls_hydrogen_treatment mixed
_refine_ls_matrix_type full
_refine_ls_number_parameters 619
_refine_ls_number_reflns 12649
_refine_ls_number_restraints 0
_refine_ls_restrained_S_all 1.018
_refine_ls_R_factor_all 0.1140
_refine_ls_R_factor_gt 0.0573
_refine_ls_shift/su_max 0.002
_refine_ls_shift/su_mean 0.000
_refine_ls_structure_factor_coef Fsqd
_refine_ls_weighting_details 'w=1/[\s^2^(Fo^2^)+(0.0546P)^2^+1.0836P] where P=(Fo^2^+2Fc^2^)/3'
_refine_ls_weighting_scheme calc
_refine_ls_wR_factor_gt 0.1239
_refine_ls_wR_factor_ref 0.1461
_reflns_Friedel_coverage 0.000
_reflns_number_gt 7382
_reflns_number_total 12649
_reflns_threshold_expression 'I > 2\s(I)'
_cod_data_source_file ja0c02487_si_007.cif
_cod_data_source_block 19105_P21c_a
_cod_depositor_comments 'Adding full bibliography for 4134704--4134710.cif.'
_cod_original_sg_symbol_H-M 'P 21/c'
_cod_database_code 4134708
_shelx_shelxl_version_number 2014/7
_shelx_space_group_comment
;
The symmetry employed for this shelxl refinement is uniquely defined
by the following loop, which should always be used as a source of
symmetry information in preference to the above space-group names.
They are only intended as comments.
;
_shelx_estimated_absorpt_t_min 0.968
_shelx_estimated_absorpt_t_max 0.995

loop_
_space_group_symop_operation_xyz
'x, y, z'
'-x, y+1/2, -z+1/2'
'-x, -y, -z'
'x, -y-1/2, z-1/2'

loop_
_atom_site_label
_atom_site_type_symbol
_atom_site_fract_x
_atom_site_fract_y
_atom_site_fract_z
_atom_site_U_iso_or_equiv
_atom_site_adp_type
_atom_site_occupancy
_atom_site_site_symmetry_order
_atom_site_calc_flag
_atom_site_refinement_flags_posn
_atom_site_refinement_flags_adp
_atom_site_refinement_flags_occupancy
_atom_site_disorder_assembly
_atom_site_disorder_group
Ti1 Ti 0.67594(4) 0.64818(2) 0.91250(3) 0.01580(12) Uani 1 1 d . . . . .
C1 C 0.7365(3) 0.54818(9) 1.08866(17) 0.0252(6) Uani 1 1 d . . . . .
N1 N 0.69145(19) 0.55066(7) 0.98930(14) 0.0190(5) Uani 1 1 d . . . . .
O1 O 0.69846(15) 0.59455(5) 0.96114(11) 0.0181(4) Uani 1 1 d . . . . .
Ti2 Ti 0.18049(4) 0.64781(2) 0.41489(3) 0.01578(12) Uani 1 1 d . . . . .
C2 C 0.7359(3) 0.49936(9) 1.11487(19) 0.0304(7) Uani 1 1 d . . . . .
H2A H 0.7752 0.4965 1.1802 0.036 Uiso 1 1 calc R U . . .
H2B H 0.6518 0.4895 1.1018 0.036 Uiso 1 1 calc R U . . .
N2 N 0.80610(19) 0.67216(7) 0.77575(13) 0.0185(5) Uani 1 1 d . . . . .
O2 O 0.74453(15) 0.64554(5) 0.82315(11) 0.0177(4) Uani 1 1 d . . . . .
O3 O 0.20509(15) 0.59383(5) 0.46376(11) 0.0180(4) Uani 1 1 d . . . . .
C3 C 0.7986(3) 0.46924(9) 1.06685(19) 0.0303(7) Uani 1 1 d . . . . .
H3A H 0.7928 0.4382 1.0850 0.036 Uiso 1 1 calc R U . . .
H3B H 0.8845 0.4772 1.0827 0.036 Uiso 1 1 calc R U . . .
N3 N 0.1912(2) 0.55172(7) 0.49979(14) 0.0198(5) Uani 1 1 d . . . . .
O4 O 0.24590(15) 0.64684(5) 0.32431(11) 0.0178(4) Uani 1 1 d . . . . .
C4 C 0.7393(3) 0.47421(9) 0.96657(19) 0.0326(7) Uani 1 1 d . . . . .
H4A H 0.6549 0.4644 0.9513 0.039 Uiso 1 1 calc R U . . .
H4B H 0.7803 0.4547 0.9348 0.039 Uiso 1 1 calc R U . . .
N4 N 0.32747(19) 0.66833(7) 0.28604(13) 0.0186(5) Uani 1 1 d . . . . .
C9 C 0.6578(3) 0.52510(10) 0.83754(18) 0.0375(8) Uani 1 1 d . . . . .
H9A H 0.6773 0.5019 0.8008 0.056 Uiso 1 1 calc R U . . .
H9B H 0.6673 0.5541 0.8128 0.056 Uiso 1 1 calc R U . . .
H9C H 0.5748 0.5215 0.8376 0.056 Uiso 1 1 calc R U . . .
C8 C 0.8686(3) 0.53448(10) 0.9351(2) 0.0345(8) Uani 1 1 d . . . . .
H8A H 0.8906 0.5178 0.8891 0.052 Uiso 1 1 calc R U . . .
H8B H 0.9252 0.5278 0.9940 0.052 Uiso 1 1 calc R U . . .
H8C H 0.8711 0.5662 0.9231 0.052 Uiso 1 1 calc R U . . .
C7 C 0.8598(3) 0.56856(10) 1.13119(19) 0.0376(8) Uani 1 1 d . . . . .
H7A H 0.8747 0.5715 1.1958 0.056 Uiso 1 1 calc R U . . .
H7B H 0.8628 0.5978 1.1051 0.056 Uiso 1 1 calc R U . . .
H7C H 0.9212 0.5495 1.1200 0.056 Uiso 1 1 calc R U . . .
C6 C 0.6441(3) 0.57215(10) 1.1229(2) 0.0422(9) Uani 1 1 d . . . . .
H6A H 0.6699 0.5713 1.1884 0.063 Uiso 1 1 calc R U . . .
H6B H 0.5662 0.5575 1.0994 0.063 Uiso 1 1 calc R U . . .
H6C H 0.6372 0.6029 1.1026 0.063 Uiso 1 1 calc R U . . .
C5 C 0.7425(3) 0.52164(9) 0.93373(18) 0.0257(6) Uani 1 1 d . . . . .
C10 C 0.9267(2) 0.65177(9) 0.78740(16) 0.0218(6) Uani 1 1 d . . . . .
C11 C 0.9877(3) 0.68118(10) 0.73508(18) 0.0283(7) Uani 1 1 d . . . . .
H11A H 1.0026 0.7106 0.7639 0.034 Uiso 1 1 calc R U . . .
H11B H 1.0663 0.6682 0.7383 0.034 Uiso 1 1 calc R U . . .
C12 C 0.9147(3) 0.68688(10) 0.63760(17) 0.0287(7) Uani 1 1 d . . . . .
H12A H 0.9565 0.7072 0.6078 0.034 Uiso 1 1 calc R U . . .
H12B H 0.9050 0.6580 0.6066 0.034 Uiso 1 1 calc R U . . .
C13 C 0.7931(3) 0.70551(9) 0.63253(18) 0.0270(6) Uani 1 1 d . . . . .
H13A H 0.7443 0.7077 0.5688 0.032 Uiso 1 1 calc R U . . .
H13B H 0.8040 0.7358 0.6576 0.032 Uiso 1 1 calc R U . . .
C14 C 0.7240(2) 0.67828(8) 0.68216(16) 0.0205(6) Uani 1 1 d . . . . .
C15 C 0.9252(3) 0.60351(9) 0.75845(18) 0.0271(6) Uani 1 1 d . . . . .
H15A H 1.0047 0.5905 0.7853 0.041 Uiso 1 1 calc R U . . .
H15B H 0.9037 0.6020 0.6931 0.041 Uiso 1 1 calc R U . . .
H15C H 0.8661 0.5871 0.7785 0.041 Uiso 1 1 calc R U . . .
C17 C 0.6746(2) 0.63562(9) 0.63263(17) 0.0252(6) Uani 1 1 d . . . . .
H17A H 0.6013 0.6421 0.5838 0.038 Uiso 1 1 calc R U . . .
H17B H 0.6565 0.6147 0.6743 0.038 Uiso 1 1 calc R U . . .
H17C H 0.7344 0.6227 0.6081 0.038 Uiso 1 1 calc R U . . .
C16 C 0.9974(2) 0.65532(10) 0.88684(17) 0.0275(6) Uani 1 1 d . . . . .
H16A H 1.0810 0.6470 0.8959 0.041 Uiso 1 1 calc R U . . .
H16B H 0.9624 0.6355 0.9213 0.041 Uiso 1 1 calc R U . . .
H16C H 0.9940 0.6858 0.9070 0.041 Uiso 1 1 calc R U . . .
C18 C 0.6182(2) 0.70621(9) 0.68892(18) 0.0269(6) Uani 1 1 d . . . . .
H18A H 0.5705 0.7159 0.6290 0.040 Uiso 1 1 calc R U . . .
H18B H 0.6484 0.7321 0.7265 0.040 Uiso 1 1 calc R U . . .
H18C H 0.5681 0.6885 0.7155 0.040 Uiso 1 1 calc R U . . .
C19 C 0.4817(2) 0.63636(9) 0.83498(18) 0.0226(6) Uani 1 1 d . . . . .
H19 H 0.507(2) 0.6194(8) 0.7899(18) 0.023(7) Uiso 1 1 d . . . . .
C20 C 0.4031(2) 0.67374(9) 0.80619(18) 0.0255(6) Uani 1 1 d . . . . .
H20 H 0.4038 0.6937 0.7597 0.031 Uiso 1 1 calc R U . . .
C21 C 0.3280(3) 0.67560(9) 0.85664(19) 0.0282(7) Uani 1 1 d . . . . .
H21 H 0.2694 0.6978 0.8525 0.034 Uiso 1 1 calc R U . . .
C22 C 0.3506(3) 0.63915(10) 0.91676(19) 0.0290(7) Uani 1 1 d . . . . .
H22 H 0.3102 0.6330 0.9594 0.035 Uiso 1 1 calc R U . . .
C23 C 0.4405(2) 0.61450(9) 0.90236(18) 0.0262(6) Uani 1 1 d . . . . .
H23 H 0.4710 0.5876 0.9316 0.031 Uiso 1 1 calc R U . . .
C24 C 0.6412(3) 0.72547(8) 0.92198(17) 0.0251(6) Uani 1 1 d . . . . .
H24 H 0.5898 0.7413 0.8728 0.030 Uiso 1 1 calc R U . . .
C25 C 0.6061(3) 0.70380(8) 0.98942(17) 0.0233(6) Uani 1 1 d . . . . .
H25 H 0.5269 0.7021 0.9931 0.028 Uiso 1 1 calc R U . . .
C26 C 0.7084(2) 0.68519(8) 1.05002(17) 0.0229(6) Uani 1 1 d . . . . .
H26 H 0.7115 0.6694 1.1029 0.027 Uiso 1 1 calc R U . . .
C27 C 0.8060(2) 0.69416(8) 1.01836(17) 0.0229(6) Uani 1 1 d . . . . .
H27 H 0.8863 0.6846 1.0452 0.027 Uiso 1 1 calc R U . . .
C28 C 0.7639(3) 0.71968(8) 0.94010(18) 0.0268(7) Uani 1 1 d . . . . .
H28 H 0.8111 0.7310 0.9056 0.032 Uiso 1 1 calc R U . . .
C29 C 0.2658(3) 0.54957(8) 0.59571(17) 0.0234(6) Uani 1 1 d . . . . .
C30 C 0.2477(3) 0.50322(9) 0.62971(19) 0.0296(7) Uani 1 1 d . . . . .
H30A H 0.3040 0.4994 0.6908 0.035 Uiso 1 1 calc R U . . .
H30B H 0.1653 0.5012 0.6338 0.035 Uiso 1 1 calc R U . . .
C31 C 0.2664(3) 0.46596(9) 0.5716(2) 0.0313(7) Uani 1 1 d . . . . .
H31A H 0.2482 0.4374 0.5952 0.038 Uiso 1 1 calc R U . . .
H31B H 0.3510 0.4654 0.5721 0.038 Uiso 1 1 calc R U . . .
C32 C 0.1847(3) 0.47265(9) 0.4770(2) 0.0335(7) Uani 1 1 d . . . . .
H32A H 0.1003 0.4715 0.4768 0.040 Uiso 1 1 calc R U . . .
H32B H 0.1973 0.4483 0.4389 0.040 Uiso 1 1 calc R U . . .
C33 C 0.2072(3) 0.51688(9) 0.43729(18) 0.0249(6) Uani 1 1 d . . . . .
C34 C 0.2169(3) 0.58324(10) 0.64842(18) 0.0349(8) Uani 1 1 d . . . . .
H34A H 0.2470 0.5762 0.7124 0.052 Uiso 1 1 calc R U . . .
H34B H 0.1292 0.5821 0.6283 0.052 Uiso 1 1 calc R U . . .
H34C H 0.2433 0.6129 0.6383 0.052 Uiso 1 1 calc R U . . .
C35 C 0.3999(3) 0.55880(10) 0.61343(18) 0.0308(7) Uani 1 1 d . . . . .
H35A H 0.4381 0.5638 0.6775 0.046 Uiso 1 1 calc R U . . .
H35B H 0.4097 0.5851 0.5800 0.046 Uiso 1 1 calc R U . . .
H35C H 0.4374 0.5334 0.5941 0.046 Uiso 1 1 calc R U . . .
C36 C 0.1085(3) 0.52402(9) 0.34829(19) 0.0357(7) Uani 1 1 d . . . . .
H36A H 0.0994 0.4973 0.3117 0.054 Uiso 1 1 calc R U . . .
H36B H 0.1302 0.5488 0.3164 0.054 Uiso 1 1 calc R U . . .
H36C H 0.0328 0.5305 0.3598 0.054 Uiso 1 1 calc R U . . .
C37 C 0.3281(3) 0.51685(10) 0.41978(19) 0.0330(7) Uani 1 1 d . . . . .
H37A H 0.3217 0.5000 0.3652 0.049 Uiso 1 1 calc R U . . .
H37B H 0.3886 0.5032 0.4705 0.049 Uiso 1 1 calc R U . . .
H37C H 0.3517 0.5473 0.4123 0.049 Uiso 1 1 calc R U . . .
C38 C 0.4334(2) 0.63843(9) 0.30009(17) 0.0213(6) Uani 1 1 d . . . . .
C39 C 0.5187(3) 0.66154(10) 0.25833(18) 0.0282(7) Uani 1 1 d . . . . .
H39A H 0.5497 0.6887 0.2928 0.034 Uiso 1 1 calc R U . . .
H39B H 0.5879 0.6419 0.2630 0.034 Uiso 1 1 calc R U . . .
C40 C 0.4603(3) 0.67377(10) 0.16073(19) 0.0314(7) Uani 1 1 d . . . . .
H40A H 0.5182 0.6900 0.1380 0.038 Uiso 1 1 calc R U . . .
H40B H 0.4359 0.6467 0.1245 0.038 Uiso 1 1 calc R U . . .
C41 C 0.3519(3) 0.70235(9) 0.15269(19) 0.0307(7) Uani 1 1 d . . . . .
H41A H 0.3119 0.7088 0.0886 0.037 Uiso 1 1 calc R U . . .
H41B H 0.3791 0.7308 0.1832 0.037 Uiso 1 1 calc R U . . .
C42 C 0.2597(3) 0.68179(8) 0.19232(16) 0.0233(6) Uani 1 1 d . . . . .
C43 C 0.4047(3) 0.59152(9) 0.26230(17) 0.0243(6) Uani 1 1 d . . . . .
H43A H 0.4712 0.5717 0.2921 0.037 Uiso 1 1 calc R U . . .
H43B H 0.3936 0.5918 0.1979 0.037 Uiso 1 1 calc R U . . .
H43C H 0.3312 0.5810 0.2728 0.037 Uiso 1 1 calc R U . . .
C44 C 0.4942(2) 0.63577(9) 0.40092(17) 0.0263(6) Uani 1 1 d . . . . .
H44A H 0.5706 0.6201 0.4130 0.039 Uiso 1 1 calc R U . . .
H44B H 0.4422 0.6199 0.4287 0.039 Uiso 1 1 calc R U . . .
H44C H 0.5088 0.6657 0.4258 0.039 Uiso 1 1 calc R U . . .
C45 C 0.1878(3) 0.64459(9) 0.13249(17) 0.0293(7) Uani 1 1 d . . . . .
H45A H 0.1309 0.6575 0.0789 0.044 Uiso 1 1 calc R U . . .
H45B H 0.1440 0.6278 0.1657 0.044 Uiso 1 1 calc R U . . .
H45C H 0.2428 0.6249 0.1149 0.044 Uiso 1 1 calc R U . . .
C46 C 0.1730(3) 0.71826(9) 0.19855(18) 0.0307(7) Uani 1 1 d . . . . .
H46A H 0.1331 0.7301 0.1387 0.046 Uiso 1 1 calc R U . . .
H46B H 0.2173 0.7420 0.2373 0.046 Uiso 1 1 calc R U . . .
H46C H 0.1128 0.7062 0.2237 0.046 Uiso 1 1 calc R U . . .
C47 C -0.0095(2) 0.63608(9) 0.33545(18) 0.0232(6) Uani 1 1 d . . . . .
H47 H 0.024(3) 0.6147(9) 0.3054(19) 0.029(8) Uiso 1 1 d . . . . .
C48 C -0.0789(2) 0.67168(9) 0.28474(18) 0.0273(6) Uani 1 1 d . . . . .
H48 H -0.0656 0.6854 0.2342 0.033 Uiso 1 1 calc R U . . .
C49 C -0.1665(3) 0.68262(9) 0.32058(19) 0.0289(7) Uani 1 1 d . . . . .
H49 H -0.2236 0.7056 0.3004 0.035 Uiso 1 1 calc R U . . .
C50 C -0.1579(3) 0.65350(10) 0.3943(2) 0.0326(7) Uani 1 1 d . . . . .
H50 H -0.2078 0.6542 0.4318 0.039 Uiso 1 1 calc R U . . .
C51 C -0.0668(3) 0.62473(9) 0.40157(19) 0.0286(7) Uani 1 1 d . . . . .
H51 H -0.0444 0.6011 0.4432 0.034 Uiso 1 1 calc R U . . .
C52 C 0.1745(3) 0.72661(8) 0.42228(17) 0.0235(6) Uani 1 1 d . . . . .
H52 H 0.1485 0.7442 0.3697 0.028 Uiso 1 1 calc R U . . .
C53 C 0.1014(3) 0.70987(8) 0.47068(18) 0.0227(6) Uani 1 1 d . . . . .
H53 H 0.0173 0.7138 0.4563 0.027 Uiso 1 1 calc R U . . .
C54 C 0.1750(3) 0.68628(8) 0.54406(17) 0.0231(6) Uani 1 1 d . . . . .
H54 H 0.1495 0.6719 0.5887 0.028 Uiso 1 1 calc R U . . .
C55 C 0.2924(3) 0.68770(8) 0.53999(17) 0.0246(6) Uani 1 1 d . . . . .
H55 H 0.3602 0.6740 0.5808 0.029 Uiso 1 1 calc R U . . .
C56 C 0.2924(3) 0.71295(9) 0.46494(19) 0.0269(7) Uani 1 1 d . . . . .
H56 H 0.3603 0.7196 0.4464 0.032 Uiso 1 1 calc R U . . .

loop_
_atom_site_aniso_label
_atom_site_aniso_U_11
_atom_site_aniso_U_22
_atom_site_aniso_U_33
_atom_site_aniso_U_23
_atom_site_aniso_U_13
_atom_site_aniso_U_12
Ti1 0.0195(3) 0.0171(2) 0.0104(2) -0.00063(17) 0.00412(18) -0.0004(2)
C1 0.0397(18) 0.0244(14) 0.0120(13) 0.0011(10) 0.0089(12) 0.0001(13)
N1 0.0238(13) 0.0174(11) 0.0153(11) 0.0013(8) 0.0055(9) -0.0008(9)
O1 0.0219(10) 0.0173(9) 0.0148(9) 0.0002(7) 0.0051(7) -0.0009(8)
Ti2 0.0188(3) 0.0177(2) 0.0105(2) -0.00084(17) 0.00406(18) 0.0002(2)
C2 0.0399(19) 0.0289(16) 0.0239(15) 0.0065(12) 0.0122(14) -0.0014(14)
N2 0.0210(13) 0.0248(12) 0.0098(10) 0.0012(8) 0.0046(9) -0.0039(9)
O2 0.0193(10) 0.0231(9) 0.0106(8) 0.0016(7) 0.0046(7) -0.0024(8)
O3 0.0229(10) 0.0185(9) 0.0116(8) 0.0006(7) 0.0037(7) -0.0020(8)
C3 0.0392(19) 0.0222(14) 0.0276(16) 0.0069(12) 0.0074(14) 0.0015(13)
N3 0.0259(13) 0.0168(11) 0.0168(11) 0.0013(8) 0.0068(10) -0.0021(10)
O4 0.0222(10) 0.0206(9) 0.0115(8) 0.0008(7) 0.0067(7) -0.0013(8)
C4 0.048(2) 0.0212(15) 0.0279(16) -0.0018(12) 0.0102(14) 0.0013(14)
N4 0.0226(13) 0.0238(11) 0.0109(10) 0.0010(8) 0.0071(9) -0.0015(10)
C9 0.061(2) 0.0289(16) 0.0163(14) -0.0029(12) 0.0018(14) 0.0029(15)
C8 0.040(2) 0.0350(17) 0.0366(18) 0.0099(13) 0.0233(15) 0.0151(15)
C7 0.054(2) 0.0311(16) 0.0167(14) 0.0016(12) -0.0056(14) -0.0109(15)
C6 0.074(3) 0.0324(17) 0.0318(17) 0.0050(14) 0.0333(18) 0.0102(17)
C5 0.0371(18) 0.0221(14) 0.0181(13) 0.0011(11) 0.0089(12) 0.0063(13)
C10 0.0188(15) 0.0349(15) 0.0103(12) 0.0009(11) 0.0022(10) 0.0001(12)
C11 0.0232(16) 0.0442(18) 0.0197(14) 0.0023(12) 0.0095(12) -0.0028(13)
C12 0.0289(17) 0.0418(17) 0.0170(13) 0.0044(12) 0.0096(12) -0.0052(14)
C13 0.0363(18) 0.0296(15) 0.0150(13) 0.0057(11) 0.0079(12) -0.0037(13)
C14 0.0236(16) 0.0256(14) 0.0102(12) 0.0016(10) 0.0021(11) 0.0002(12)
C15 0.0284(17) 0.0330(16) 0.0199(14) -0.0004(12) 0.0073(12) 0.0070(13)
C17 0.0256(16) 0.0333(16) 0.0120(13) -0.0009(11) -0.0012(11) -0.0003(12)
C16 0.0220(16) 0.0419(17) 0.0166(14) -0.0006(12) 0.0028(12) 0.0000(13)
C18 0.0284(17) 0.0334(16) 0.0163(13) 0.0060(11) 0.0029(12) 0.0036(13)
C19 0.0223(16) 0.0223(14) 0.0217(14) -0.0058(11) 0.0042(12) -0.0020(12)
C20 0.0226(16) 0.0283(15) 0.0212(14) 0.0033(11) 0.0003(12) -0.0003(12)
C21 0.0220(16) 0.0303(16) 0.0296(16) -0.0055(12) 0.0041(13) 0.0033(12)
C22 0.0208(16) 0.0418(18) 0.0243(15) -0.0041(12) 0.0067(12) -0.0055(13)
C23 0.0222(16) 0.0286(15) 0.0250(15) 0.0013(12) 0.0034(12) -0.0032(12)
C24 0.0397(19) 0.0160(13) 0.0183(13) -0.0038(10) 0.0070(12) 0.0030(12)
C25 0.0289(17) 0.0220(13) 0.0200(14) -0.0065(11) 0.0089(12) -0.0019(12)
C26 0.0328(17) 0.0228(14) 0.0132(12) -0.0029(10) 0.0073(12) -0.0017(12)
C27 0.0210(15) 0.0251(14) 0.0191(14) -0.0076(11) 0.0011(11) -0.0034(12)
C28 0.0408(19) 0.0213(14) 0.0218(14) -0.0064(11) 0.0150(13) -0.0091(13)
C29 0.0323(17) 0.0246(14) 0.0141(13) 0.0019(10) 0.0085(12) 0.0036(12)
C30 0.0357(18) 0.0308(16) 0.0242(15) 0.0077(12) 0.0122(13) 0.0022(13)
C31 0.0360(19) 0.0228(15) 0.0313(16) 0.0081(12) 0.0049(14) 0.0014(13)
C32 0.038(2) 0.0197(15) 0.0361(18) -0.0013(12) 0.0023(14) -0.0028(13)
C33 0.0318(17) 0.0199(13) 0.0195(14) -0.0028(11) 0.0027(12) 0.0035(12)
C34 0.051(2) 0.0382(17) 0.0184(15) 0.0035(12) 0.0143(14) 0.0092(15)
C35 0.0315(18) 0.0336(16) 0.0200(15) 0.0025(12) -0.0029(12) -0.0035(14)
C36 0.049(2) 0.0249(15) 0.0238(16) -0.0063(12) -0.0032(14) 0.0000(14)
C37 0.042(2) 0.0358(17) 0.0219(15) 0.0014(12) 0.0119(14) 0.0114(15)
C38 0.0206(15) 0.0284(15) 0.0158(13) -0.0036(11) 0.0068(11) -0.0001(12)
C39 0.0253(17) 0.0382(17) 0.0236(15) -0.0072(12) 0.0112(13) -0.0043(13)
C40 0.041(2) 0.0364(17) 0.0244(15) -0.0009(12) 0.0205(14) -0.0057(14)
C41 0.049(2) 0.0287(15) 0.0188(14) 0.0014(11) 0.0165(14) -0.0037(14)
C42 0.0352(17) 0.0228(14) 0.0109(12) 0.0024(10) 0.0056(11) 0.0035(12)
C43 0.0273(16) 0.0285(15) 0.0176(13) -0.0008(11) 0.0073(12) 0.0054(12)
C44 0.0230(16) 0.0359(16) 0.0186(14) -0.0033(12) 0.0042(12) 0.0038(13)
C45 0.0359(18) 0.0342(16) 0.0132(13) 0.0011(11) 0.0010(12) 0.0022(13)
C46 0.0410(19) 0.0340(16) 0.0181(14) 0.0076(12) 0.0105(13) 0.0102(14)
C47 0.0193(16) 0.0231(14) 0.0236(14) -0.0039(11) 0.0012(12) 0.0000(12)
C48 0.0248(17) 0.0323(16) 0.0193(14) 0.0020(12) -0.0014(12) -0.0030(13)
C49 0.0203(16) 0.0298(16) 0.0312(16) -0.0007(12) 0.0001(12) 0.0069(13)
C50 0.0205(16) 0.0475(19) 0.0295(16) -0.0065(14) 0.0072(13) -0.0039(14)
C51 0.0238(17) 0.0321(16) 0.0265(16) 0.0045(12) 0.0027(12) -0.0056(13)
C52 0.0350(18) 0.0197(13) 0.0162(13) -0.0011(10) 0.0085(12) 0.0016(12)
C53 0.0209(15) 0.0228(14) 0.0239(14) -0.0069(11) 0.0064(12) 0.0016(12)
C54 0.0336(17) 0.0211(14) 0.0159(13) -0.0044(10) 0.0094(12) -0.0019(12)
C55 0.0256(16) 0.0241(14) 0.0178(13) -0.0081(11) -0.0022(11) 0.0024(12)
C56 0.0289(17) 0.0234(14) 0.0308(16) -0.0108(12) 0.0128(13) -0.0092(13)

loop_
_atom_type_symbol
_atom_type_description
_atom_type_scat_dispersion_real
_atom_type_scat_dispersion_imag
_atom_type_scat_source
C C 0.0033 0.0016 'International Tables Vol C Tables 4.2.6.8 and 6.1.1.4'
H H 0.0000 0.0000 'International Tables Vol C Tables 4.2.6.8 and 6.1.1.4'
N N 0.0061 0.0033 'International Tables Vol C Tables 4.2.6.8 and 6.1.1.4'
O O 0.0106 0.0060 'International Tables Vol C Tables 4.2.6.8 and 6.1.1.4'
Ti Ti 0.2776 0.4457 'International Tables Vol C Tables 4.2.6.8 and 6.1.1.4'

loop_
_geom_angle_atom_site_label_1
_geom_angle_atom_site_label_2
_geom_angle_atom_site_label_3
_geom_angle
_geom_angle_site_symmetry_1
_geom_angle_site_symmetry_3
_geom_angle_publ_flag
O1 Ti1 O2 104.38(8) . . ?
O1 Ti1 C19 94.50(9) . . ?
O2 Ti1 C19 100.94(9) . . ?
O1 Ti1 C27 105.08(9) . . ?
O2 Ti1 C27 103.15(9) . . ?
C19 Ti1 C27 143.81(10) . . ?
O1 Ti1 C26 94.57(8) . . ?
O2 Ti1 C26 137.86(9) . . ?
C19 Ti1 C26 114.88(10) . . ?
C27 Ti1 C26 34.90(9) . . ?
O1 Ti1 C25 117.39(8) . . ?
O2 Ti1 C25 136.94(8) . . ?
C19 Ti1 C25 86.39(10) . . ?
C27 Ti1 C25 57.66(10) . . ?
C26 Ti1 C25 34.52(9) . . ?
O1 Ti1 C28 138.88(10) . . ?
O2 Ti1 C28 84.86(8) . . ?
C19 Ti1 C28 123.47(10) . . ?
C27 Ti1 C28 34.67(9) . . ?
C26 Ti1 C28 57.47(9) . . ?
C25 Ti1 C28 57.16(9) . . ?
O1 Ti1 C24 150.83(8) . . ?
O2 Ti1 C24 102.44(8) . . ?
C19 Ti1 C24 91.46(10) . . ?
C27 Ti1 C24 57.22(10) . . ?
C26 Ti1 C24 57.29(9) . . ?
C25 Ti1 C24 34.56(9) . . ?
C28 Ti1 C24 33.90(10) . . ?
N1 C1 C7 114.9(2) . . ?
N1 C1 C6 106.4(2) . . ?
C7 C1 C6 109.4(2) . . ?
N1 C1 C2 107.5(2) . . ?
C7 C1 C2 110.8(2) . . ?
C6 C1 C2 107.4(2) . . ?
O1 N1 C1 109.89(18) . . ?
O1 N1 C5 107.41(17) . . ?
C1 N1 C5 120.6(2) . . ?
N1 O1 Ti1 168.20(16) . . ?
O3 Ti2 O4 105.68(8) . . ?
O3 Ti2 C47 95.51(9) . . ?
O4 Ti2 C47 98.67(9) . . ?
O3 Ti2 C55 97.87(9) . . ?
O4 Ti2 C55 113.87(9) . . ?
C47 Ti2 C55 139.61(10) . . ?
O3 Ti2 C54 97.21(8) . . ?
O4 Ti2 C54 144.48(9) . . ?
C47 Ti2 C54 105.86(10) . . ?
C55 Ti2 C54 34.69(9) . . ?
O3 Ti2 C56 128.25(10) . . ?
O4 Ti2 C56 87.04(8) . . ?
C47 Ti2 C56 132.67(10) . . ?
C55 Ti2 C56 34.79(9) . . ?
C54 Ti2 C56 57.44(9) . . ?
O3 Ti2 C53 126.34(8) . . ?
O4 Ti2 C53 127.53(8) . . ?
C47 Ti2 C53 84.01(10) . . ?
C55 Ti2 C53 57.54(10) . . ?
C54 Ti2 C53 34.47(9) . . ?
C56 Ti2 C53 57.21(9) . . ?
O3 Ti2 C52 153.28(8) . . ?
O4 Ti2 C52 94.59(8) . . ?
C47 Ti2 C52 98.48(10) . . ?
C55 Ti2 C52 57.33(9) . . ?
C54 Ti2 C52 57.06(9) . . ?
C56 Ti2 C52 34.24(9) . . ?
C53 Ti2 C52 34.24(9) . . ?
C3 C2 C1 113.8(2) . . ?
C3 C2 H2A 108.8 . . ?
C1 C2 H2A 108.8 . . ?
C3 C2 H2B 108.8 . . ?
C1 C2 H2B 108.8 . . ?
H2A C2 H2B 107.7 . . ?
O2 N2 C14 107.71(18) . . ?
O2 N2 C10 108.18(18) . . ?
C14 N2 C10 117.79(19) . . ?
N2 O2 Ti1 142.00(14) . . ?
N3 O3 Ti2 164.61(15) . . ?
C2 C3 C4 108.6(2) . . ?
C2 C3 H3A 110.0 . . ?
C4 C3 H3A 110.0 . . ?
C2 C3 H3B 110.0 . . ?
C4 C3 H3B 110.0 . . ?
H3A C3 H3B 108.3 . . ?
O3 N3 C33 108.58(18) . . ?
O3 N3 C29 109.70(18) . . ?
C33 N3 C29 118.7(2) . . ?
N4 O4 Ti2 145.14(14) . . ?
C3 C4 C5 113.0(2) . . ?
C3 C4 H4A 109.0 . . ?
C5 C4 H4A 109.0 . . ?
C3 C4 H4B 109.0 . . ?
C5 C4 H4B 109.0 . . ?
H4A C4 H4B 107.8 . . ?
O4 N4 C42 108.36(19) . . ?
O4 N4 C38 107.16(18) . . ?
C42 N4 C38 118.30(19) . . ?
C5 C9 H9A 109.5 . . ?
C5 C9 H9B 109.5 . . ?
H9A C9 H9B 109.5 . . ?
C5 C9 H9C 109.5 . . ?
H9A C9 H9C 109.5 . . ?
H9B C9 H9C 109.5 . . ?
C5 C8 H8A 109.5 . . ?
C5 C8 H8B 109.5 . . ?
H8A C8 H8B 109.5 . . ?
C5 C8 H8C 109.5 . . ?
H8A C8 H8C 109.5 . . ?
H8B C8 H8C 109.5 . . ?
C1 C7 H7A 109.5 . . ?
C1 C7 H7B 109.5 . . ?
H7A C7 H7B 109.5 . . ?
C1 C7 H7C 109.5 . . ?
H7A C7 H7C 109.5 . . ?
H7B C7 H7C 109.5 . . ?
C1 C6 H6A 109.5 . . ?
C1 C6 H6B 109.5 . . ?
H6A C6 H6B 109.5 . . ?
C1 C6 H6C 109.5 . . ?
H6A C6 H6C 109.5 . . ?
H6B C6 H6C 109.5 . . ?
N1 C5 C8 113.9(2) . . ?
N1 C5 C4 107.5(2) . . ?
C8 C5 C4 111.0(2) . . ?
N1 C5 C9 106.4(2) . . ?
C8 C5 C9 109.1(2) . . ?
C4 C5 C9 108.7(2) . . ?
N2 C10 C15 115.6(2) . . ?
N2 C10 C16 106.8(2) . . ?
C15 C10 C16 108.9(2) . . ?
N2 C10 C11 105.9(2) . . ?
C15 C10 C11 111.1(2) . . ?
C16 C10 C11 108.1(2) . . ?
C12 C11 C10 113.3(2) . . ?
C12 C11 H11A 108.9 . . ?
C10 C11 H11A 108.9 . . ?
C12 C11 H11B 108.9 . . ?
C10 C11 H11B 108.9 . . ?
H11A C11 H11B 107.7 . . ?
C13 C12 C11 109.0(2) . . ?
C13 C12 H12A 109.9 . . ?
C11 C12 H12A 109.9 . . ?
C13 C12 H12B 109.9 . . ?
C11 C12 H12B 109.9 . . ?
H12A C12 H12B 108.3 . . ?
C12 C13 C14 114.3(2) . . ?
C12 C13 H13A 108.7 . . ?
C14 C13 H13A 108.7 . . ?
C12 C13 H13B 108.7 . . ?
C14 C13 H13B 108.7 . . ?
H13A C13 H13B 107.6 . . ?
N2 C14 C17 115.0(2) . . ?
N2 C14 C13 106.6(2) . . ?
C17 C14 C13 112.0(2) . . ?
N2 C14 C18 106.8(2) . . ?
C17 C14 C18 108.3(2) . . ?
C13 C14 C18 107.8(2) . . ?
C10 C15 H15A 109.5 . . ?
C10 C15 H15B 109.5 . . ?
H15A C15 H15B 109.5 . . ?
C10 C15 H15C 109.5 . . ?
H15A C15 H15C 109.5 . . ?
H15B C15 H15C 109.5 . . ?
C14 C17 H17A 109.5 . . ?
C14 C17 H17B 109.5 . . ?
H17A C17 H17B 109.5 . . ?
C14 C17 H17C 109.5 . . ?
H17A C17 H17C 109.5 . . ?
H17B C17 H17C 109.5 . . ?
C10 C16 H16A 109.5 . . ?
C10 C16 H16B 109.5 . . ?
H16A C16 H16B 109.5 . . ?
C10 C16 H16C 109.5 . . ?
H16A C16 H16C 109.5 . . ?
H16B C16 H16C 109.5 . . ?
C14 C18 H18A 109.5 . . ?
C14 C18 H18B 109.5 . . ?
H18A C18 H18B 109.5 . . ?
C14 C18 H18C 109.5 . . ?
H18A C18 H18C 109.5 . . ?
H18B C18 H18C 109.5 . . ?
C20 C19 C23 105.2(2) . . ?
C20 C19 Ti1 119.10(19) . . ?
C23 C19 Ti1 100.76(18) . . ?
C20 C19 H19 119.0(16) . . ?
C23 C19 H19 121.6(15) . . ?
Ti1 C19 H19 89.7(16) . . ?
C21 C20 C19 108.5(2) . . ?
C21 C20 H20 125.8 . . ?
C19 C20 H20 125.8 . . ?
C20 C21 C22 109.5(3) . . ?
C20 C21 H21 125.2 . . ?
C22 C21 H21 125.2 . . ?
C23 C22 C21 108.0(2) . . ?
C23 C22 H22 126.0 . . ?
C21 C22 H22 126.0 . . ?
C22 C23 C19 108.6(3) . . ?
C22 C23 H23 125.7 . . ?
C19 C23 H23 125.7 . . ?
C28 C24 C25 108.1(2) . . ?
C28 C24 Ti1 72.73(15) . . ?
C25 C24 Ti1 71.71(14) . . ?
C28 C24 H24 125.9 . . ?
C25 C24 H24 125.9 . . ?
Ti1 C24 H24 121.4 . . ?
C26 C25 C24 108.0(2) . . ?
C26 C25 Ti1 72.58(14) . . ?
C24 C25 Ti1 73.73(14) . . ?
C26 C25 H25 126.0 . . ?
C24 C25 H25 126.0 . . ?
Ti1 C25 H25 119.6 . . ?
C25 C26 C27 107.6(2) . . ?
C25 C26 Ti1 72.91(14) . . ?
C27 C26 Ti1 71.79(14) . . ?
C25 C26 H26 126.2 . . ?
C27 C26 H26 126.2 . . ?
Ti1 C26 H26 120.9 . . ?
C28 C27 C26 108.1(3) . . ?
C28 C27 Ti1 74.29(15) . . ?
C26 C27 Ti1 73.31(15) . . ?
C28 C27 H27 126.0 . . ?
C26 C27 H27 126.0 . . ?
Ti1 C27 H27 118.4 . . ?
C24 C28 C27 108.1(2) . . ?
C24 C28 Ti1 73.37(15) . . ?
C27 C28 Ti1 71.04(15) . . ?
C24 C28 H28 126.0 . . ?
C27 C28 H28 126.0 . . ?
Ti1 C28 H28 121.4 . . ?
N3 C29 C34 108.4(2) . . ?
N3 C29 C35 115.1(2) . . ?
C34 C29 C35 108.3(2) . . ?
N3 C29 C30 106.8(2) . . ?
C34 C29 C30 107.7(2) . . ?
C35 C29 C30 110.3(2) . . ?
C31 C30 C29 114.2(2) . . ?
C31 C30 H30A 108.7 . . ?
C29 C30 H30A 108.7 . . ?
C31 C30 H30B 108.7 . . ?
C29 C30 H30B 108.7 . . ?
H30A C30 H30B 107.6 . . ?
C30 C31 C32 109.1(2) . . ?
C30 C31 H31A 109.9 . . ?
C32 C31 H31A 109.9 . . ?
C30 C31 H31B 109.9 . . ?
C32 C31 H31B 109.9 . . ?
H31A C31 H31B 108.3 . . ?
C31 C32 C33 112.3(2) . . ?
C31 C32 H32A 109.1 . . ?
C33 C32 H32A 109.1 . . ?
C31 C32 H32B 109.1 . . ?
C33 C32 H32B 109.1 . . ?
H32A C32 H32B 107.9 . . ?
N3 C33 C37 115.6(2) . . ?
N3 C33 C36 106.7(2) . . ?
C37 C33 C36 108.6(2) . . ?
N3 C33 C32 106.1(2) . . ?
C37 C33 C32 111.0(2) . . ?
C36 C33 C32 108.6(2) . . ?
C29 C34 H34A 109.5 . . ?
C29 C34 H34B 109.5 . . ?
H34A C34 H34B 109.5 . . ?
C29 C34 H34C 109.5 . . ?
H34A C34 H34C 109.5 . . ?
H34B C34 H34C 109.5 . . ?
C29 C35 H35A 109.5 . . ?
C29 C35 H35B 109.5 . . ?
H35A C35 H35B 109.5 . . ?
C29 C35 H35C 109.5 . . ?
H35A C35 H35C 109.5 . . ?
H35B C35 H35C 109.5 . . ?
C33 C36 H36A 109.5 . . ?
C33 C36 H36B 109.5 . . ?
H36A C36 H36B 109.5 . . ?
C33 C36 H36C 109.5 . . ?
H36A C36 H36C 109.5 . . ?
H36B C36 H36C 109.5 . . ?
C33 C37 H37A 109.5 . . ?
C33 C37 H37B 109.5 . . ?
H37A C37 H37B 109.5 . . ?
C33 C37 H37C 109.5 . . ?
H37A C37 H37C 109.5 . . ?
H37B C37 H37C 109.5 . . ?
N4 C38 C39 106.5(2) . . ?
N4 C38 C44 106.59(19) . . ?
C39 C38 C44 108.2(2) . . ?
N4 C38 C43 115.4(2) . . ?
C39 C38 C43 110.7(2) . . ?
C44 C38 C43 109.2(2) . . ?
C40 C39 C38 113.2(2) . . ?
C40 C39 H39A 108.9 . . ?
C38 C39 H39A 108.9 . . ?
C40 C39 H39B 108.9 . . ?
C38 C39 H39B 108.9 . . ?
H39A C39 H39B 107.7 . . ?
C41 C40 C39 109.3(2) . . ?
C41 C40 H40A 109.8 . . ?
C39 C40 H40A 109.8 . . ?
C41 C40 H40B 109.8 . . ?
C39 C40 H40B 109.8 . . ?
H40A C40 H40B 108.3 . . ?
C40 C41 C42 114.4(2) . . ?
C40 C41 H41A 108.6 . . ?
C42 C41 H41A 108.6 . . ?
C40 C41 H41B 108.6 . . ?
C42 C41 H41B 108.6 . . ?
H41A C41 H41B 107.6 . . ?
N4 C42 C46 107.2(2) . . ?
N4 C42 C41 106.4(2) . . ?
C46 C42 C41 107.4(2) . . ?
N4 C42 C45 115.2(2) . . ?
C46 C42 C45 108.5(2) . . ?
C41 C42 C45 111.7(2) . . ?
C38 C43 H43A 109.5 . . ?
C38 C43 H43B 109.5 . . ?
H43A C43 H43B 109.5 . . ?
C38 C43 H43C 109.5 . . ?
H43A C43 H43C 109.5 . . ?
H43B C43 H43C 109.5 . . ?
C38 C44 H44A 109.5 . . ?
C38 C44 H44B 109.5 . . ?
H44A C44 H44B 109.5 . . ?
C38 C44 H44C 109.5 . . ?
H44A C44 H44C 109.5 . . ?
H44B C44 H44C 109.5 . . ?
C42 C45 H45A 109.5 . . ?
C42 C45 H45B 109.5 . . ?
H45A C45 H45B 109.5 . . ?
C42 C45 H45C 109.5 . . ?
H45A C45 H45C 109.5 . . ?
H45B C45 H45C 109.5 . . ?
C42 C46 H46A 109.5 . . ?
C42 C46 H46B 109.5 . . ?
H46A C46 H46B 109.5 . . ?
C42 C46 H46C 109.5 . . ?
H46A C46 H46C 109.5 . . ?
H46B C46 H46C 109.5 . . ?
C48 C47 C51 105.6(2) . . ?
C48 C47 Ti2 119.40(19) . . ?
C51 C47 Ti2 104.07(19) . . ?
C48 C47 H47 119.0(17) . . ?
C51 C47 H47 123.2(16) . . ?
Ti2 C47 H47 83.9(18) . . ?
C49 C48 C47 109.0(2) . . ?
C49 C48 H48 125.5 . . ?
C47 C48 H48 125.5 . . ?
C48 C49 C50 108.2(3) . . ?
C48 C49 H49 125.9 . . ?
C50 C49 H49 125.9 . . ?
C51 C50 C49 108.7(3) . . ?
C51 C50 H50 125.7 . . ?
C49 C50 H50 125.7 . . ?
C50 C51 C47 108.5(3) . . ?
C50 C51 H51 125.8 . . ?
C47 C51 H51 125.8 . . ?
C56 C52 C53 108.2(2) . . ?
C56 C52 Ti2 71.89(15) . . ?
C53 C52 Ti2 72.42(14) . . ?
C56 C52 H52 125.9 . . ?
C53 C52 H52 125.9 . . ?
Ti2 C52 H52 121.5 . . ?
C54 C53 C52 107.8(2) . . ?
C54 C53 Ti2 71.93(14) . . ?
C52 C53 Ti2 73.33(14) . . ?
C54 C53 H53 126.1 . . ?
C52 C53 H53 126.1 . . ?
Ti2 C53 H53 120.4 . . ?
C55 C54 C53 108.1(2) . . ?
C55 C54 Ti2 71.77(14) . . ?
C53 C54 Ti2 73.61(14) . . ?
C55 C54 H54 125.9 . . ?
C53 C54 H54 125.9 . . ?
Ti2 C54 H54 120.5 . . ?
C54 C55 C56 108.1(3) . . ?
C54 C55 Ti2 73.55(15) . . ?
C56 C55 Ti2 73.80(15) . . ?
C54 C55 H55 126.0 . . ?
C56 C55 H55 126.0 . . ?
Ti2 C55 H55 118.6 . . ?
C52 C56 C55 107.8(2) . . ?
C52 C56 Ti2 73.88(15) . . ?
C55 C56 Ti2 71.42(15) . . ?
C52 C56 H56 126.1 . . ?
C55 C56 H56 126.1 . . ?
Ti2 C56 H56 120.4 . . ?

loop_
_geom_bond_atom_site_label_1
_geom_bond_atom_site_label_2
_geom_bond_distance
_geom_bond_site_symmetry_2
_geom_bond_publ_flag
Ti1 O1 1.7798(17) . ?
Ti1 O2 1.8228(16) . ?
Ti1 C19 2.257(3) . ?
Ti1 C27 2.339(3) . ?
Ti1 C26 2.358(2) . ?
Ti1 C25 2.363(2) . ?
Ti1 C28 2.381(3) . ?
Ti1 C24 2.389(3) . ?
C1 N1 1.488(3) . ?
C1 C7 1.524(4) . ?
C1 C6 1.533(4) . ?
C1 C2 1.536(4) . ?
N1 O1 1.411(2) . ?
N1 C5 1.489(3) . ?
Ti2 O3 1.7914(17) . ?
Ti2 O4 1.8137(16) . ?
Ti2 C47 2.222(3) . ?
Ti2 C55 2.336(3) . ?
Ti2 C54 2.358(2) . ?
Ti2 C56 2.366(3) . ?
Ti2 C53 2.380(2) . ?
Ti2 C52 2.392(3) . ?
C2 C3 1.512(4) . ?
C2 H2A 0.9900 . ?
C2 H2B 0.9900 . ?
N2 O2 1.435(2) . ?
N2 C14 1.500(3) . ?
N2 C10 1.502(3) . ?
O3 N3 1.425(2) . ?
C3 C4 1.521(4) . ?
C3 H3A 0.9900 . ?
C3 H3B 0.9900 . ?
N3 C33 1.492(3) . ?
N3 C29 1.492(3) . ?
O4 N4 1.434(2) . ?
C4 C5 1.531(4) . ?
C4 H4A 0.9900 . ?
C4 H4B 0.9900 . ?
N4 C42 1.498(3) . ?
N4 C38 1.499(3) . ?
C9 C5 1.535(4) . ?
C9 H9A 0.9800 . ?
C9 H9B 0.9800 . ?
C9 H9C 0.9800 . ?
C8 C5 1.524(4) . ?
C8 H8A 0.9800 . ?
C8 H8B 0.9800 . ?
C8 H8C 0.9800 . ?
C7 H7A 0.9800 . ?
C7 H7B 0.9800 . ?
C7 H7C 0.9800 . ?
C6 H6A 0.9800 . ?
C6 H6B 0.9800 . ?
C6 H6C 0.9800 . ?
C10 C15 1.529(4) . ?
C10 C16 1.530(3) . ?
C10 C11 1.532(3) . ?
C11 C12 1.517(4) . ?
C11 H11A 0.9900 . ?
C11 H11B 0.9900 . ?
C12 C13 1.514(4) . ?
C12 H12A 0.9900 . ?
C12 H12B 0.9900 . ?
C13 C14 1.528(3) . ?
C13 H13A 0.9900 . ?
C13 H13B 0.9900 . ?
C14 C17 1.527(4) . ?
C14 C18 1.532(4) . ?
C15 H15A 0.9800 . ?
C15 H15B 0.9800 . ?
C15 H15C 0.9800 . ?
C17 H17A 0.9800 . ?
C17 H17B 0.9800 . ?
C17 H17C 0.9800 . ?
C16 H16A 0.9800 . ?
C16 H16B 0.9800 . ?
C16 H16C 0.9800 . ?
C18 H18A 0.9800 . ?
C18 H18B 0.9800 . ?
C18 H18C 0.9800 . ?
C19 C20 1.442(4) . ?
C19 C23 1.452(4) . ?
C19 H19 0.99(3) . ?
C20 C21 1.356(4) . ?
C20 H20 0.9500 . ?
C21 C22 1.424(4) . ?
C21 H21 0.9500 . ?
C22 C23 1.367(4) . ?
C22 H22 0.9500 . ?
C23 H23 0.9500 . ?
C24 C28 1.391(4) . ?
C24 C25 1.412(4) . ?
C24 H24 0.9500 . ?
C25 C26 1.401(4) . ?
C25 H25 0.9500 . ?
C26 C27 1.409(4) . ?
C26 H26 0.9500 . ?
C27 C28 1.407(4) . ?
C27 H27 0.9500 . ?
C28 H28 0.9500 . ?
C29 C34 1.532(4) . ?
C29 C35 1.536(4) . ?
C29 C30 1.540(4) . ?
C30 C31 1.510(4) . ?
C30 H30A 0.9900 . ?
C30 H30B 0.9900 . ?
C31 C32 1.513(4) . ?
C31 H31A 0.9900 . ?
C31 H31B 0.9900 . ?
C32 C33 1.535(4) . ?
C32 H32A 0.9900 . ?
C32 H32B 0.9900 . ?
C33 C37 1.527(4) . ?
C33 C36 1.531(4) . ?
C34 H34A 0.9800 . ?
C34 H34B 0.9800 . ?
C34 H34C 0.9800 . ?
C35 H35A 0.9800 . ?
C35 H35B 0.9800 . ?
C35 H35C 0.9800 . ?
C36 H36A 0.9800 . ?
C36 H36B 0.9800 . ?
C36 H36C 0.9800 . ?
C37 H37A 0.9800 . ?
C37 H37B 0.9800 . ?
C37 H37C 0.9800 . ?
C38 C39 1.526(3) . ?
C38 C44 1.526(4) . ?
C38 C43 1.537(4) . ?
C39 C40 1.520(4) . ?
C39 H39A 0.9900 . ?
C39 H39B 0.9900 . ?
C40 C41 1.512(4) . ?
C40 H40A 0.9900 . ?
C40 H40B 0.9900 . ?
C41 C42 1.537(4) . ?
C41 H41A 0.9900 . ?
C41 H41B 0.9900 . ?
C42 C46 1.525(4) . ?
C42 C45 1.541(4) . ?
C43 H43A 0.9800 . ?
C43 H43B 0.9800 . ?
C43 H43C 0.9800 . ?
C44 H44A 0.9800 . ?
C44 H44B 0.9800 . ?
C44 H44C 0.9800 . ?
C45 H45A 0.9800 . ?
C45 H45B 0.9800 . ?
C45 H45C 0.9800 . ?
C46 H46A 0.9800 . ?
C46 H46B 0.9800 . ?
C46 H46C 0.9800 . ?
C47 C48 1.435(4) . ?
C47 C51 1.442(4) . ?
C47 H47 0.95(3) . ?
C48 C49 1.357(4) . ?
C48 H48 0.9500 . ?
C49 C50 1.434(4) . ?
C49 H49 0.9500 . ?
C50 C51 1.357(4) . ?
C50 H50 0.9500 . ?
C51 H51 0.9500 . ?
C52 C56 1.401(4) . ?
C52 C53 1.405(4) . ?
C52 H52 0.9500 . ?
C53 C54 1.404(4) . ?
C53 H53 0.9500 . ?
C54 C55 1.399(4) . ?
C54 H54 0.9500 . ?
C55 C56 1.406(4) . ?
C55 H55 0.9500 . ?
C56 H56 0.9500 . ?

loop_
_geom_torsion_atom_site_label_1
_geom_torsion_atom_site_label_2
_geom_torsion_atom_site_label_3
_geom_torsion_atom_site_label_4
_geom_torsion
_geom_torsion_site_symmetry_1
_geom_torsion_site_symmetry_2
_geom_torsion_site_symmetry_3
_geom_torsion_site_symmetry_4
_geom_torsion_publ_flag
C7 C1 N1 O1 -51.9(3) . . . . ?
C6 C1 N1 O1 69.5(3) . . . . ?
C2 C1 N1 O1 -175.7(2) . . . . ?
C7 C1 N1 C5 73.8(3) . . . . ?
C6 C1 N1 C5 -164.9(2) . . . . ?
C2 C1 N1 C5 -50.0(3) . . . . ?
C1 N1 O1 Ti1 -129.1(6) . . . . ?
C5 N1 O1 Ti1 98.1(7) . . . . ?
O2 Ti1 O1 N1 -101.5(7) . . . . ?
C19 Ti1 O1 N1 1.0(7) . . . . ?
C27 Ti1 O1 N1 150.3(7) . . . . ?
C26 Ti1 O1 N1 116.5(7) . . . . ?
C25 Ti1 O1 N1 89.3(7) . . . . ?
C28 Ti1 O1 N1 159.7(7) . . . . ?
C24 Ti1 O1 N1 102.2(7) . . . . ?
N1 C1 C2 C3 51.4(3) . . . . ?
C7 C1 C2 C3 -74.9(3) . . . . ?
C6 C1 C2 C3 165.6(3) . . . . ?
C14 N2 O2 Ti1 -110.7(2) . . . . ?
C10 N2 O2 Ti1 121.0(2) . . . . ?
O1 Ti1 O2 N2 -148.4(2) . . . . ?
C19 Ti1 O2 N2 114.0(2) . . . . ?
C27 Ti1 O2 N2 -38.8(2) . . . . ?
C26 Ti1 O2 N2 -34.5(3) . . . . ?
C25 Ti1 O2 N2 17.5(3) . . . . ?
C28 Ti1 O2 N2 -9.1(2) . . . . ?
C24 Ti1 O2 N2 20.0(2) . . . . ?
O4 Ti2 O3 N3 -130.1(5) . . . . ?
C47 Ti2 O3 N3 -29.5(5) . . . . ?
C55 Ti2 O3 N3 112.3(5) . . . . ?
C54 Ti2 O3 N3 77.3(5) . . . . ?
C56 Ti2 O3 N3 131.1(5) . . . . ?
C53 Ti2 O3 N3 57.1(6) . . . . ?
C52 Ti2 O3 N3 91.9(6) . . . . ?
C1 C2 C3 C4 -57.7(3) . . . . ?
Ti2 O3 N3 C33 111.6(5) . . . . ?
Ti2 O3 N3 C29 -117.2(5) . . . . ?
O3 Ti2 O4 N4 -127.1(2) . . . . ?
C47 Ti2 O4 N4 134.6(3) . . . . ?
C55 Ti2 O4 N4 -20.8(3) . . . . ?
C54 Ti2 O4 N4 1.1(3) . . . . ?
C56 Ti2 O4 N4 1.9(3) . . . . ?
C53 Ti2 O4 N4 45.6(3) . . . . ?
C52 Ti2 O4 N4 35.3(3) . . . . ?
C2 C3 C4 C5 58.4(3) . . . . ?
Ti2 O4 N4 C42 -121.5(2) . . . . ?
Ti2 O4 N4 C38 109.8(3) . . . . ?
O1 N1 C5 C8 54.4(3) . . . . ?
C1 N1 C5 C8 -72.4(3) . . . . ?
O1 N1 C5 C4 177.9(2) . . . . ?
C1 N1 C5 C4 51.1(3) . . . . ?
O1 N1 C5 C9 -65.8(3) . . . . ?
C1 N1 C5 C9 167.3(2) . . . . ?
C3 C4 C5 N1 -53.0(3) . . . . ?
C3 C4 C5 C8 72.2(3) . . . . ?
C3 C4 C5 C9 -167.7(3) . . . . ?
O2 N2 C10 C15 56.0(2) . . . . ?
C14 N2 C10 C15 -66.4(3) . . . . ?
O2 N2 C10 C16 -65.3(2) . . . . ?
C14 N2 C10 C16 172.3(2) . . . . ?
O2 N2 C10 C11 179.57(18) . . . . ?
C14 N2 C10 C11 57.2(3) . . . . ?
N2 C10 C11 C12 -55.8(3) . . . . ?
C15 C10 C11 C12 70.5(3) . . . . ?
C16 C10 C11 C12 -170.0(2) . . . . ?
C10 C11 C12 C13 57.0(3) . . . . ?
C11 C12 C13 C14 -55.6(3) . . . . ?
O2 N2 C14 C17 -53.6(3) . . . . ?
C10 N2 C14 C17 69.0(3) . . . . ?
O2 N2 C14 C13 -178.33(18) . . . . ?
C10 N2 C14 C13 -55.8(3) . . . . ?
O2 N2 C14 C18 66.6(2) . . . . ?
C10 N2 C14 C18 -170.8(2) . . . . ?
C12 C13 C14 N2 53.0(3) . . . . ?
C12 C13 C14 C17 -73.5(3) . . . . ?
C12 C13 C14 C18 167.4(2) . . . . ?
C23 C19 C20 C21 4.0(3) . . . . ?
Ti1 C19 C20 C21 -107.9(2) . . . . ?
C19 C20 C21 C22 -2.4(3) . . . . ?
C20 C21 C22 C23 -0.3(3) . . . . ?
C21 C22 C23 C19 2.9(3) . . . . ?
C20 C19 C23 C22 -4.3(3) . . . . ?
Ti1 C19 C23 C22 120.1(2) . . . . ?
C28 C24 C25 C26 0.9(3) . . . . ?
Ti1 C24 C25 C26 64.97(18) . . . . ?
C28 C24 C25 Ti1 -64.06(18) . . . . ?
C24 C25 C26 C27 -1.9(3) . . . . ?
Ti1 C25 C26 C27 63.86(17) . . . . ?
C24 C25 C26 Ti1 -65.73(17) . . . . ?
C25 C26 C27 C28 2.1(3) . . . . ?
Ti1 C26 C27 C28 66.73(18) . . . . ?
C25 C26 C27 Ti1 -64.59(18) . . . . ?
C25 C24 C28 C27 0.4(3) . . . . ?
Ti1 C24 C28 C27 -62.98(18) . . . . ?
C25 C24 C28 Ti1 63.40(18) . . . . ?
C26 C27 C28 C24 -1.6(3) . . . . ?
Ti1 C27 C28 C24 64.49(18) . . . . ?
C26 C27 C28 Ti1 -66.08(18) . . . . ?
O3 N3 C29 C34 64.8(3) . . . . ?
C33 N3 C29 C34 -169.6(2) . . . . ?
O3 N3 C29 C35 -56.6(3) . . . . ?
C33 N3 C29 C35 69.0(3) . . . . ?
O3 N3 C29 C30 -179.34(19) . . . . ?
C33 N3 C29 C30 -53.8(3) . . . . ?
N3 C29 C30 C31 51.2(3) . . . . ?
C34 C29 C30 C31 167.5(3) . . . . ?
C35 C29 C30 C31 -74.5(3) . . . . ?
C29 C30 C31 C32 -55.9(3) . . . . ?
C30 C31 C32 C33 58.6(3) . . . . ?
O3 N3 C33 C37 59.4(3) . . . . ?
C29 N3 C33 C37 -66.7(3) . . . . ?
O3 N3 C33 C36 -61.4(3) . . . . ?
C29 N3 C33 C36 172.5(2) . . . . ?
O3 N3 C33 C32 -177.1(2) . . . . ?
C29 N3 C33 C32 56.8(3) . . . . ?
C31 C32 C33 N3 -56.8(3) . . . . ?
C31 C32 C33 C37 69.6(3) . . . . ?
C31 C32 C33 C36 -171.2(3) . . . . ?
O4 N4 C38 C39 179.51(18) . . . . ?
C42 N4 C38 C39 56.8(3) . . . . ?
O4 N4 C38 C44 -65.1(2) . . . . ?
C42 N4 C38 C44 172.1(2) . . . . ?
O4 N4 C38 C43 56.3(2) . . . . ?
C42 N4 C38 C43 -66.4(3) . . . . ?
N4 C38 C39 C40 -55.2(3) . . . . ?
C44 C38 C39 C40 -169.4(2) . . . . ?
C43 C38 C39 C40 71.0(3) . . . . ?
C38 C39 C40 C41 56.5(3) . . . . ?
C39 C40 C41 C42 -55.3(3) . . . . ?
O4 N4 C42 C46 68.2(2) . . . . ?
C38 N4 C42 C46 -169.7(2) . . . . ?
O4 N4 C42 C41 -177.08(18) . . . . ?
C38 N4 C42 C41 -55.0(3) . . . . ?
O4 N4 C42 C45 -52.7(3) . . . . ?
C38 N4 C42 C45 69.4(3) . . . . ?
C40 C41 C42 N4 52.4(3) . . . . ?
C40 C41 C42 C46 167.0(2) . . . . ?
C40 C41 C42 C45 -74.0(3) . . . . ?
C51 C47 C48 C49 3.3(3) . . . . ?
Ti2 C47 C48 C49 -113.3(2) . . . . ?
C47 C48 C49 C50 -1.5(3) . . . . ?
C48 C49 C50 C51 -1.0(3) . . . . ?
C49 C50 C51 C47 3.1(3) . . . . ?
C48 C47 C51 C50 -3.9(3) . . . . ?
Ti2 C47 C51 C50 122.6(2) . . . . ?
C56 C52 C53 C54 0.7(3) . . . . ?
Ti2 C52 C53 C54 64.16(17) . . . . ?
C56 C52 C53 Ti2 -63.43(18) . . . . ?
C52 C53 C54 C55 -1.2(3) . . . . ?
Ti2 C53 C54 C55 63.92(17) . . . . ?
C52 C53 C54 Ti2 -65.08(17) . . . . ?
C53 C54 C55 C56 1.1(3) . . . . ?
Ti2 C54 C55 C56 66.27(18) . . . . ?
C53 C54 C55 Ti2 -65.13(18) . . . . ?
C53 C52 C56 C55 0.0(3) . . . . ?
Ti2 C52 C56 C55 -63.80(18) . . . . ?
C53 C52 C56 Ti2 63.77(18) . . . . ?
C54 C55 C56 C52 -0.7(3) . . . . ?
Ti2 C55 C56 C52 65.42(18) . . . . ?
C54 C55 C56 Ti2 -66.11(18) . . . . ?
